data_4025268
loop_
_publ_author_name
'Yang Ye'
'Linfei Wang'
'Renhua Fan'

_publ_section_title
;
 Aqueous Iodine(III)-Mediated Stereoselective Oxidative Cyclization for
 the Synthesis of Functionalized Fused Dihydrofuran Derivatives
;
_journal_name_full 'Journal of Organic Chemistry'
_journal_page_first 1760
_journal_page_last 1763
_journal_paper_doi 10.1021/jo902553k
_journal_volume 75
_journal_year 2010
_chemical_formula_sum 'C22 H20 O4'
_chemical_formula_weight 348.38
_chemical_name_systematic
;
 ?
;
_space_group_IT_number 9
_symmetry_cell_setting monoclinic
_symmetry_space_group_name_Hall 'C -2yc'
_symmetry_space_group_name_H-M 'C 1 c 1'
_atom_sites_solution_hydrogens geom
_atom_sites_solution_primary direct
_atom_sites_solution_secondary difmap
_audit_creation_method SHELXL-97
_cell_angle_alpha 90.00
_cell_angle_beta 116.1490(10)
_cell_angle_gamma 90.00
_cell_formula_units_Z 4
_cell_length_a 9.1890(10)
_cell_length_b 22.095(2)
_cell_length_c 9.5997(11)
_cell_measurement_reflns_used 3103
_cell_measurement_temperature 296(2)
_cell_measurement_theta_max 25.01
_cell_measurement_theta_min 2.64
_cell_volume 1749.6(3)
_computing_cell_refinement 'Bruker SMART'
_computing_data_collection 'Bruker SMART'
_computing_data_reduction 'Bruker SAINT'
_computing_molecular_graphics 'Bruker SHELXTL'
_computing_publication_material 'Bruker SHELXTL'
_computing_structure_refinement 'SHELXL-97 (Sheldrick, 1997)'
_computing_structure_solution 'SHELXS-97 (Sheldrick, 1990)'
_diffrn_ambient_temperature 296(2)
_diffrn_measured_fraction_theta_full 0.994
_diffrn_measured_fraction_theta_max 0.994
_diffrn_measurement_device_type 'CCD area detector'
_diffrn_measurement_method 'phi and omega scans'
_diffrn_radiation_monochromator graphite
_diffrn_radiation_source 'fine-focus sealed tube'
_diffrn_radiation_type MoK\a
_diffrn_radiation_wavelength 0.71073
_diffrn_reflns_av_R_equivalents 0.0244
_diffrn_reflns_av_sigmaI/netI 0.0292
_diffrn_reflns_limit_h_max 11
_diffrn_reflns_limit_h_min -11
_diffrn_reflns_limit_k_max 27
_diffrn_reflns_limit_k_min -26
_diffrn_reflns_limit_l_max 12
_diffrn_reflns_limit_l_min -12
_diffrn_reflns_number 7008
_diffrn_reflns_theta_full 26.97
_diffrn_reflns_theta_max 26.97
_diffrn_reflns_theta_min 1.84
_exptl_absorpt_coefficient_mu 0.090
_exptl_absorpt_correction_T_max 0.9760
_exptl_absorpt_correction_T_min 0.9699
_exptl_absorpt_correction_type multi-scan
_exptl_crystal_colour colourless
_exptl_crystal_density_diffrn 1.323
_exptl_crystal_density_method 'not measured'
_exptl_crystal_F_000 736
_exptl_crystal_size_max 0.34
_exptl_crystal_size_mid 0.29
_exptl_crystal_size_min 0.27
_refine_diff_density_max 0.263
_refine_diff_density_min -0.151
_refine_diff_density_rms 0.027
_refine_ls_abs_structure_details 'Flack H D (1983), Acta Cryst. A39, 876-881'
_refine_ls_abs_structure_Flack -0.3(9)
_refine_ls_extinction_coef 0.0028(7)
_refine_ls_extinction_expression Fc^*^=kFc[1+0.001xFc^2^\l^3^/sin(2\q)]^-1/4^
_refine_ls_extinction_method SHELXL
_refine_ls_goodness_of_fit_ref 1.052
_refine_ls_hydrogen_treatment constr
_refine_ls_matrix_type full
_refine_ls_number_parameters 237
_refine_ls_number_reflns 3341
_refine_ls_number_restraints 2
_refine_ls_restrained_S_all 1.052
_refine_ls_R_factor_all 0.0370
_refine_ls_R_factor_gt 0.0326
_refine_ls_shift/su_max 0.068
_refine_ls_shift/su_mean 0.008
_refine_ls_structure_factor_coef Fsqd
_refine_ls_weighting_details 'calc w=1/[\s^2^(Fo^2^)+(0.0424P)^2^+0.2539P] where P=(Fo^2^+2Fc^2^)/3'
_refine_ls_weighting_scheme calc
_refine_ls_wR_factor_gt 0.0812
_refine_ls_wR_factor_ref 0.0848
_reflns_number_gt 3030
_reflns_number_total 3341
_reflns_threshold_expression >2sigma(I)
_cod_data_source_file jo902553k_si_002.cif
_cod_data_source_block compound2o_0m
_cod_depositor_comments
;
The following automatic conversions were performed:

'_symmetry_cell_setting' value 'Monoclinic' changed to 'monoclinic'
according to the built-in table from CIF Core dictionary named
'cif_core.dic' version 2.4.1 from 2010-06-29.

Automatic conversion script
Id: cif_fix_values 1646 2011-03-28 12:23:43Z adriana 
;
_cod_original_cell_volume 1749.5(3)
_cod_database_code 4025268

loop_
_symmetry_equiv_pos_as_xyz
'x, y, z'
'x, -y, z+1/2'
'x+1/2, y+1/2, z'
'x+1/2, -y+1/2, z+1/2'

loop_
_atom_site_label
_atom_site_type_symbol
_atom_site_fract_x
_atom_site_fract_y
_atom_site_fract_z
_atom_site_U_iso_or_equiv
_atom_site_adp_type
_atom_site_occupancy
_atom_site_symmetry_multiplicity
_atom_site_calc_flag
_atom_site_refinement_flags
_atom_site_disorder_assembly
_atom_site_disorder_group
C17 C 0.89904(19) 0.15146(6) 0.36454(18) 0.0399(3) Uani 1 1 d . . .
C4 C 0.80363(19) -0.03218(7) 0.3675(2) 0.0426(3) Uani 1 1 d . . .
O2 O 1.00026(16) -0.03768(6) 0.62797(16) 0.0641(4) Uani 1 1 d . . .
O3 O 1.17475(14) 0.05569(5) 0.63440(15) 0.0521(3) Uani 1 1 d . . .
C5 C 0.7336(2) -0.00062(7) 0.2283(2) 0.0469(4) Uani 1 1 d . . .
H5 H 0.7728 0.0376 0.2221 0.056 Uiso 1 1 calc R . .
O4 O 0.85342(18) 0.20942(6) 0.66922(18) 0.0667(4) Uani 1 1 d . . .
C12 C 1.1554(2) 0.09991(8) 0.7228(2) 0.0471(4) Uani 1 1 d . . .
C8 C 0.94501(19) -0.00973(8) 0.5071(2) 0.0450(4) Uani 1 1 d . . .
C11 C 1.0162(2) 0.13046(7) 0.65413(19) 0.0442(4) Uani 1 1 d . . .
C10 C 0.91779(19) 0.10682(7) 0.49174(19) 0.0405(3) Uani 1 1 d . . .
H10 H 0.8107 0.0938 0.4793 0.049 Uiso 1 1 calc R . .
C2 C 0.6178(2) -0.11390(8) 0.2460(3) 0.0603(5) Uani 1 1 d . . .
H2 H 0.5781 -0.1520 0.2520 0.072 Uiso 1 1 calc R . .
C21 C 1.0201(2) 0.21363(7) 0.2370(2) 0.0492(4) Uani 1 1 d . . .
H21 H 1.1122 0.2281 0.2310 0.059 Uiso 1 1 calc R . .
C22 C 1.0349(2) 0.17329(7) 0.35319(19) 0.0435(4) Uani 1 1 d . . .
H22 H 1.1374 0.1607 0.4245 0.052 Uiso 1 1 calc R . .
C6 C 0.6070(2) -0.02476(8) 0.0985(2) 0.0510(4) Uani 1 1 d . . .
H6 H 0.5603 -0.0026 0.0069 0.061 Uiso 1 1 calc R . .
C9 C 1.02171(19) 0.05029(7) 0.4955(2) 0.0435(4) Uani 1 1 d . . .
H9 H 1.0417 0.0501 0.4033 0.052 Uiso 1 1 calc R . .
C13 C 0.9766(2) 0.17937(8) 0.7318(2) 0.0502(4) Uani 1 1 d . . .
C1 C 0.5506(2) -0.08196(8) 0.1062(2) 0.0522(4) Uani 1 1 d . . .
O1 O 0.43286(18) -0.11120(7) -0.01588(19) 0.0732(4) Uani 1 1 d . . .
C19 C 0.7329(2) 0.21134(8) 0.1407(2) 0.0548(4) Uani 1 1 d . . .
H19 H 0.6307 0.2241 0.0691 0.066 Uiso 1 1 calc R . .
C3 C 0.7418(2) -0.08933(8) 0.3740(2) 0.0527(4) Uani 1 1 d . . .
H3 H 0.7855 -0.1109 0.4666 0.063 Uiso 1 1 calc R . .
C18 C 0.7477(2) 0.17124(8) 0.2575(2) 0.0485(4) Uani 1 1 d . . .
H18 H 0.6552 0.1575 0.2641 0.058 Uiso 1 1 calc R . .
C16 C 1.2856(2) 0.10899(9) 0.8819(2) 0.0604(5) Uani 1 1 d . . .
H16A H 1.3906 0.1038 0.8824 0.072 Uiso 1 1 calc R . .
H16B H 1.2756 0.0792 0.9515 0.072 Uiso 1 1 calc R . .
C20 C 0.8684(2) 0.23222(8) 0.1304(2) 0.0528(4) Uani 1 1 d . . .
H20 H 0.8579 0.2589 0.0516 0.063 Uiso 1 1 calc R . .
C7 C 0.3663(3) -0.08164(13) -0.1627(3) 0.0849(7) Uani 1 1 d . . .
H7A H 0.3172 -0.0442 -0.1553 0.127 Uiso 1 1 calc R . .
H7B H 0.2858 -0.1072 -0.2387 0.127 Uiso 1 1 calc R . .
H7C H 0.4509 -0.0736 -0.1931 0.127 Uiso 1 1 calc R . .
C14 C 1.0976(3) 0.18939(10) 0.8991(2) 0.0652(5) Uani 1 1 d . . .
H14A H 1.0636 0.1661 0.9653 0.078 Uiso 1 1 calc R . .
H14B H 1.0955 0.2318 0.9243 0.078 Uiso 1 1 calc R . .
C15 C 1.2724(3) 0.17191(10) 0.9366(3) 0.0683(6) Uani 1 1 d . . .
H15A H 1.3152 0.2008 0.8880 0.082 Uiso 1 1 calc R . .
H15B H 1.3383 0.1743 1.0479 0.082 Uiso 1 1 calc R . .

loop_
_atom_site_aniso_label
_atom_site_aniso_U_11
_atom_site_aniso_U_22
_atom_site_aniso_U_33
_atom_site_aniso_U_23
_atom_site_aniso_U_13
_atom_site_aniso_U_12
C17 0.0456(8) 0.0339(7) 0.0361(8) -0.0031(6) 0.0142(7) -0.0014(6)
C4 0.0489(8) 0.0356(7) 0.0476(9) 0.0014(7) 0.0251(7) 0.0012(7)
O2 0.0668(8) 0.0628(8) 0.0530(8) 0.0191(7) 0.0175(7) -0.0019(7)
O3 0.0424(6) 0.0527(7) 0.0516(7) -0.0031(6) 0.0120(5) 0.0036(5)
C5 0.0528(10) 0.0370(8) 0.0507(10) 0.0035(7) 0.0225(8) -0.0024(7)
O4 0.0753(9) 0.0635(8) 0.0646(9) 0.0023(7) 0.0339(8) 0.0165(8)
C12 0.0493(9) 0.0463(9) 0.0432(9) 0.0026(7) 0.0183(8) -0.0038(7)
C8 0.0502(9) 0.0405(8) 0.0454(9) 0.0050(7) 0.0221(8) 0.0039(7)
C11 0.0501(9) 0.0457(8) 0.0374(9) 0.0032(7) 0.0199(7) -0.0025(7)
C10 0.0401(8) 0.0387(8) 0.0407(9) 0.0003(6) 0.0160(7) -0.0026(6)
C2 0.0692(13) 0.0412(9) 0.0719(14) -0.0010(9) 0.0324(11) -0.0122(8)
C21 0.0585(10) 0.0440(9) 0.0455(10) -0.0024(7) 0.0234(8) -0.0064(8)
C22 0.0444(8) 0.0416(8) 0.0394(9) -0.0010(6) 0.0139(7) -0.0027(7)
C6 0.0522(9) 0.0485(9) 0.0501(10) 0.0045(8) 0.0206(8) 0.0018(8)
C9 0.0424(8) 0.0446(8) 0.0409(9) -0.0003(7) 0.0158(7) -0.0006(7)
C13 0.0603(10) 0.0490(10) 0.0471(10) 0.0022(8) 0.0291(9) -0.0011(8)
C1 0.0480(9) 0.0505(9) 0.0594(11) -0.0087(9) 0.0248(8) -0.0058(8)
O1 0.0646(9) 0.0684(9) 0.0727(11) -0.0135(8) 0.0174(8) -0.0175(7)
C19 0.0548(10) 0.0480(10) 0.0485(11) 0.0040(8) 0.0107(9) 0.0067(8)
C3 0.0630(11) 0.0399(8) 0.0586(11) 0.0055(8) 0.0300(9) -0.0004(8)
C18 0.0447(9) 0.0451(9) 0.0506(10) 0.0009(7) 0.0164(8) -0.0008(7)
C16 0.0539(10) 0.0684(11) 0.0461(11) 0.0031(9) 0.0103(8) -0.0048(9)
C20 0.0743(12) 0.0391(9) 0.0431(10) 0.0055(7) 0.0240(9) 0.0029(8)
C7 0.0654(14) 0.1052(19) 0.0640(15) -0.0127(14) 0.0100(12) -0.0183(13)
C14 0.0799(14) 0.0699(13) 0.0507(11) -0.0130(10) 0.0333(11) -0.0113(11)
C15 0.0720(13) 0.0694(12) 0.0490(12) -0.0024(10) 0.0135(10) -0.0086(10)

loop_
_atom_type_symbol
_atom_type_description
_atom_type_scat_dispersion_real
_atom_type_scat_dispersion_imag
_atom_type_scat_source
C C 0.0033 0.0016 'International Tables Vol C Tables 4.2.6.8 and 6.1.1.4'
H H 0.0000 0.0000 'International Tables Vol C Tables 4.2.6.8 and 6.1.1.4'
O O 0.0106 0.0060 'International Tables Vol C Tables 4.2.6.8 and 6.1.1.4'

loop_
_geom_angle_atom_site_label_1
_geom_angle_atom_site_label_2
_geom_angle_atom_site_label_3
_geom_angle
_geom_angle_site_symmetry_1
_geom_angle_site_symmetry_3
_geom_angle_publ_flag
C18 C17 C22 118.44(15) . . ?
C18 C17 C10 121.45(14) . . ?
C22 C17 C10 120.12(14) . . ?
C5 C4 C3 118.13(16) . . ?
C5 C4 C8 123.50(14) . . ?
C3 C4 C8 118.31(16) . . ?
C12 O3 C9 106.99(12) . . ?
C6 C5 C4 121.48(15) . . ?
C6 C5 H5 119.3 . . ?
C4 C5 H5 119.3 . . ?
C11 C12 O3 114.61(15) . . ?
C11 C12 C16 127.12(17) . . ?
O3 C12 C16 118.26(16) . . ?
O2 C8 C4 121.74(15) . . ?
O2 C8 C9 120.01(16) . . ?
C4 C8 C9 118.26(14) . . ?
C12 C11 C13 121.76(16) . . ?
C12 C11 C10 110.03(14) . . ?
C13 C11 C10 128.21(16) . . ?
C11 C10 C17 114.18(13) . . ?
C11 C10 C9 99.85(13) . . ?
C17 C10 C9 112.89(13) . . ?
C11 C10 H10 109.8 . . ?
C17 C10 H10 109.8 . . ?
C9 C10 H10 109.8 . . ?
C3 C2 C1 120.24(16) . . ?
C3 C2 H2 119.9 . . ?
C1 C2 H2 119.9 . . ?
C20 C21 C22 119.79(16) . . ?
C20 C21 H21 120.1 . . ?
C22 C21 H21 120.1 . . ?
C17 C22 C21 120.94(15) . . ?
C17 C22 H22 119.5 . . ?
C21 C22 H22 119.5 . . ?
C5 C6 C1 119.47(17) . . ?
C5 C6 H6 120.3 . . ?
C1 C6 H6 120.3 . . ?
O3 C9 C8 107.15(13) . . ?
O3 C9 C10 106.82(12) . . ?
C8 C9 C10 113.47(13) . . ?
O3 C9 H9 109.8 . . ?
C8 C9 H9 109.8 . . ?
C10 C9 H9 109.8 . . ?
O4 C13 C11 122.87(18) . . ?
O4 C13 C14 122.14(17) . . ?
C11 C13 C14 114.97(17) . . ?
O1 C1 C2 115.83(16) . . ?
O1 C1 C6 124.38(19) . . ?
C2 C1 C6 119.77(17) . . ?
C1 O1 C7 117.87(17) . . ?
C20 C19 C18 120.29(16) . . ?
C20 C19 H19 119.9 . . ?
C18 C19 H19 119.9 . . ?
C2 C3 C4 120.87(18) . . ?
C2 C3 H3 119.6 . . ?
C4 C3 H3 119.6 . . ?
C17 C18 C19 120.59(16) . . ?
C17 C18 H18 119.7 . . ?
C19 C18 H18 119.7 . . ?
C12 C16 C15 109.33(17) . . ?
C12 C16 H16A 109.8 . . ?
C15 C16 H16A 109.8 . . ?
C12 C16 H16B 109.8 . . ?
C15 C16 H16B 109.8 . . ?
H16A C16 H16B 108.3 . . ?
C21 C20 C19 119.94(17) . . ?
C21 C20 H20 120.0 . . ?
C19 C20 H20 120.0 . . ?
O1 C7 H7A 109.5 . . ?
O1 C7 H7B 109.5 . . ?
H7A C7 H7B 109.5 . . ?
O1 C7 H7C 109.5 . . ?
H7A C7 H7C 109.5 . . ?
H7B C7 H7C 109.5 . . ?
C13 C14 C15 114.59(17) . . ?
C13 C14 H14A 108.6 . . ?
C15 C14 H14A 108.6 . . ?
C13 C14 H14B 108.6 . . ?
C15 C14 H14B 108.6 . . ?
H14A C14 H14B 107.6 . . ?
C16 C15 C14 112.76(18) . . ?
C16 C15 H15A 109.0 . . ?
C14 C15 H15A 109.0 . . ?
C16 C15 H15B 109.0 . . ?
C14 C15 H15B 109.0 . . ?
H15A C15 H15B 107.8 . . ?

loop_
_geom_bond_atom_site_label_1
_geom_bond_atom_site_label_2
_geom_bond_distance
_geom_bond_site_symmetry_2
_geom_bond_publ_flag
C17 C18 1.386(2) . ?
C17 C22 1.387(2) . ?
C17 C10 1.519(2) . ?
C4 C5 1.389(2) . ?
C4 C3 1.397(2) . ?
C4 C8 1.481(2) . ?
O2 C8 1.211(2) . ?
O3 C12 1.357(2) . ?
O3 C9 1.455(2) . ?
C5 C6 1.383(3) . ?
C5 H5 0.9300 . ?
O4 C13 1.218(2) . ?
C12 C11 1.335(2) . ?
C12 C16 1.481(3) . ?
C8 C9 1.529(2) . ?
C11 C13 1.447(2) . ?
C11 C10 1.509(2) . ?
C10 C9 1.563(2) . ?
C10 H10 0.9800 . ?
C2 C3 1.367(3) . ?
C2 C1 1.396(3) . ?
C2 H2 0.9300 . ?
C21 C20 1.379(3) . ?
C21 C22 1.387(2) . ?
C21 H21 0.9300 . ?
C22 H22 0.9300 . ?
C6 C1 1.380(2) . ?
C6 H6 0.9300 . ?
C9 H9 0.9800 . ?
C13 C14 1.514(3) . ?
C1 O1 1.358(2) . ?
O1 C7 1.424(3) . ?
C19 C20 1.371(3) . ?
C19 C18 1.388(3) . ?
C19 H19 0.9300 . ?
C3 H3 0.9300 . ?
C18 H18 0.9300 . ?
C16 C15 1.510(3) . ?
C16 H16A 0.9700 . ?
C16 H16B 0.9700 . ?
C20 H20 0.9300 . ?
C7 H7A 0.9600 . ?
C7 H7B 0.9600 . ?
C7 H7C 0.9600 . ?
C14 C15 1.532(3) . ?
C14 H14A 0.9700 . ?
C14 H14B 0.9700 . ?
C15 H15A 0.9700 . ?
C15 H15B 0.9700 . ?

loop_
_geom_torsion_atom_site_label_1
_geom_torsion_atom_site_label_2
_geom_torsion_atom_site_label_3
_geom_torsion_atom_site_label_4
_geom_torsion
_geom_torsion_site_symmetry_1
_geom_torsion_site_symmetry_2
_geom_torsion_site_symmetry_3
_geom_torsion_site_symmetry_4
_geom_torsion_publ_flag
C3 C4 C5 C6 -0.5(2) . . . . ?
C8 C4 C5 C6 176.59(15) . . . . ?
C9 O3 C12 C11 -7.86(19) . . . . ?
C9 O3 C12 C16 171.49(15) . . . . ?
C5 C4 C8 O2 177.95(17) . . . . ?
C3 C4 C8 O2 -5.0(2) . . . . ?
C5 C4 C8 C9 -2.3(2) . . . . ?
C3 C4 C8 C9 174.79(15) . . . . ?
O3 C12 C11 C13 -179.59(14) . . . . ?
C16 C12 C11 C13 1.1(3) . . . . ?
O3 C12 C11 C10 -0.71(19) . . . . ?
C16 C12 C11 C10 -179.98(17) . . . . ?
C12 C11 C10 C17 -112.60(15) . . . . ?
C13 C11 C10 C17 66.2(2) . . . . ?
C12 C11 C10 C9 8.11(16) . . . . ?
C13 C11 C10 C9 -173.09(15) . . . . ?
C18 C17 C10 C11 -120.18(17) . . . . ?
C22 C17 C10 C11 59.97(19) . . . . ?
C18 C17 C10 C9 126.67(16) . . . . ?
C22 C17 C10 C9 -53.18(19) . . . . ?
C18 C17 C22 C21 -0.4(2) . . . . ?
C10 C17 C22 C21 179.41(15) . . . . ?
C20 C21 C22 C17 -0.4(2) . . . . ?
C4 C5 C6 C1 -1.3(3) . . . . ?
C12 O3 C9 C8 -109.24(14) . . . . ?
C12 O3 C9 C10 12.68(16) . . . . ?
O2 C8 C9 O3 11.3(2) . . . . ?
C4 C8 C9 O3 -168.53(13) . . . . ?
O2 C8 C9 C10 -106.39(18) . . . . ?
C4 C8 C9 C10 73.82(18) . . . . ?
C11 C10 C9 O3 -12.29(15) . . . . ?
C17 C10 C9 O3 109.35(14) . . . . ?
C11 C10 C9 C8 105.55(15) . . . . ?
C17 C10 C9 C8 -132.80(15) . . . . ?
C12 C11 C13 O4 176.96(17) . . . . ?
C10 C11 C13 O4 -1.7(3) . . . . ?
C12 C11 C13 C14 -4.8(2) . . . . ?
C10 C11 C13 C14 176.53(16) . . . . ?
C3 C2 C1 O1 177.29(18) . . . . ?
C3 C2 C1 C6 -1.6(3) . . . . ?
C5 C6 C1 O1 -176.50(17) . . . . ?
C5 C6 C1 C2 2.3(3) . . . . ?
C2 C1 O1 C7 -176.97(19) . . . . ?
C6 C1 O1 C7 1.9(3) . . . . ?
C1 C2 C3 C4 -0.2(3) . . . . ?
C5 C4 C3 C2 1.2(2) . . . . ?
C8 C4 C3 C2 -176.03(16) . . . . ?
C22 C17 C18 C19 0.8(3) . . . . ?
C10 C17 C18 C19 -179.02(16) . . . . ?
C20 C19 C18 C17 -0.4(3) . . . . ?
C11 C12 C16 C15 -21.6(3) . . . . ?
O3 C12 C16 C15 159.19(16) . . . . ?
C22 C21 C20 C19 0.8(3) . . . . ?
C18 C19 C20 C21 -0.4(3) . . . . ?
O4 C13 C14 C15 -152.30(19) . . . . ?
C11 C13 C14 C15 29.4(2) . . . . ?
C12 C16 C15 C14 44.3(2) . . . . ?
C13 C14 C15 C16 -50.7(3) . . . . ?
